data_1572653
loop_
_publ_author_name
'Kelani, Monsuru T.'
'Muller, Alfred'
'Lammertsma, Koop'

_publ_section_title
;
 \D-Bis[(S)-2-(4-isopropyl-4,5-dihydrooxazol-2-yl)phenolato-\k2 N,O
 1](1,10-phenanthroline-\k2 N,N&#x2032;)ruthenium(III)
 hexafluoridophosphate
;
_journal_coeditor_code WM4221
_journal_issue 9
_journal_name_full IUCrData
_journal_paper_doi 10.1107/S2414314624008939
_journal_volume 9
_journal_year 2024
_chemical_absolute_configuration rmad
_chemical_formula_iupac '[Ru (C12 H14 N O2)2 (C12 H8 N2)] P F6'
_chemical_formula_moiety 'C36 H36 N4 O4 Ru +, F6 P -'
_chemical_formula_sum 'C36 H36 F6 N4 O4 P Ru'
_chemical_formula_weight 834.73
_chemical_name_systematic
'\D-Bis[(<i>S</i>)-2-(4-isopropyl-4,5-dihydrooxazol-2-yl)phenolato-\k^2^<i>N</i>,<i>O</i>^1^](1,10-phenanthroline-\k^2^<i>N</i>,<i>N</i>')ruthenium(III) hexafluoridophosphate'
_space_group_crystal_system tetragonal
_space_group_IT_number 92
_space_group_name_Hall 'P 4abw 2nw'
_space_group_name_H-M_alt 'P 41 21 2'
_atom_sites_solution_hydrogens geom
_atom_sites_solution_primary direct
_atom_sites_solution_secondary difmap
_audit_creation_method SHELXL-2019/3
_cell_angle_alpha 90
_cell_angle_beta 90
_cell_angle_gamma 90
_cell_formula_units_Z 4
_cell_length_a 15.3094(13)
_cell_length_b 15.3094(13)
_cell_length_c 15.315(2)
_cell_measurement_reflns_used 8341
_cell_measurement_temperature 173(2)
_cell_measurement_theta_max 20.43
_cell_measurement_theta_min 2.30
_cell_volume 3589.5(6)
_computing_cell_refinement
;
SAINT (Bruker, 2010)
;
_computing_data_collection
;
APEX2 (Bruker, 2010)
;
_computing_data_reduction
;
SAINT (Bruker, 2010)
;
_computing_molecular_graphics
;
Mercury (Macrae <i>et al.</i>., 2020)
;
_computing_publication_material
;
publCIF (Westrip, 2010) and WinGX (Farrugia, 2012)
;
_computing_structure_refinement
;
SHELXL (Sheldrick, 2015b)
;
_computing_structure_solution
;
<i>SHELXT</i> (Sheldrick, 2015a)
;
_diffrn_ambient_temperature 173(2)
_diffrn_measured_fraction_theta_full 1.000
_diffrn_measured_fraction_theta_max 1.000
_diffrn_measurement_device_type 'Bruker APEXII CCD'
_diffrn_measurement_method '\f and \w scans'
_diffrn_radiation_monochromator triumph
_diffrn_radiation_type MoK\a
_diffrn_radiation_wavelength 0.71073
_diffrn_reflns_av_R_equivalents 0.0667
_diffrn_reflns_av_unetI/netI 0.0325
_diffrn_reflns_limit_h_max 20
_diffrn_reflns_limit_h_min -20
_diffrn_reflns_limit_k_max 20
_diffrn_reflns_limit_k_min -20
_diffrn_reflns_limit_l_max 20
_diffrn_reflns_limit_l_min -20
_diffrn_reflns_number 53896
_diffrn_reflns_theta_full 25.242
_diffrn_reflns_theta_max 28.403
_diffrn_reflns_theta_min 1.881
_diffrn_source sealed-tube
_exptl_absorpt_coefficient_mu 0.558
_exptl_absorpt_correction_T_max 0.7457
_exptl_absorpt_correction_T_min 0.6378
_exptl_absorpt_correction_type multi-scan
_exptl_absorpt_process_details
;
(<i>SADABS</i>; Krause <i>et al.</i>,  2015)
;
_exptl_crystal_colour purple
_exptl_crystal_density_diffrn 1.545
_exptl_crystal_description cuboid
_exptl_crystal_F_000 1700
_exptl_crystal_size_max 0.455
_exptl_crystal_size_mid 0.430
_exptl_crystal_size_min 0.420
_refine_diff_density_max 0.377
_refine_diff_density_min -0.410
_refine_ls_abs_structure_details
;
Flack <i>x</i> determined using 1296 quotients
[(<i>I</i>^+^)-(<i>I</i>^-^)]/[(<i>I</i>^+^)+(<i>I</i>^-^)]
(Parsons <i>et al.</i>,  2013)
;
_refine_ls_abs_structure_Flack -0.003(14)
_refine_ls_extinction_method none
_refine_ls_goodness_of_fit_ref 1.037
_refine_ls_hydrogen_treatment constr
_refine_ls_matrix_type full
_refine_ls_number_parameters 245
_refine_ls_number_reflns 4516
_refine_ls_number_restraints 26
_refine_ls_restrained_S_all 1.041
_refine_ls_R_factor_all 0.0569
_refine_ls_R_factor_gt 0.0380
_refine_ls_shift/su_max 0.000
_refine_ls_shift/su_mean 0.000
_refine_ls_structure_factor_coef Fsqd
_refine_ls_weighting_details 'w=1/[\s^2^(Fo^2^)+(0.0587P)^2^+0.7144P] where P=(Fo^2^+2Fc^2^)/3'
_refine_ls_weighting_scheme calc
_refine_ls_wR_factor_gt 0.0968
_refine_ls_wR_factor_ref 0.1073
_reflns_number_gt 3564
_reflns_number_total 4516
_reflns_threshold_expression 'I > 2\s(I)'
_cod_data_source_file wm4221.cif
_cod_data_source_block I
_cod_original_cell_volume 3589.5(8)
_cod_database_code 1572653
_shelx_space_group_comment
;
The symmetry employed for this shelxl refinement is uniquely defined
by the following loop, which should always be used as a source of
symmetry information in preference to the above space-group names.
They are only intended as comments.
;
_shelx_estimated_absorpt_t_min 0.785
_shelx_estimated_absorpt_t_max 0.800

loop_
_space_group_symop_operation_xyz
'x, y, z'
'-y+1/2, x+1/2, z+1/4'
'y+1/2, -x+1/2, z+3/4'
'x+1/2, -y+1/2, -z+3/4'
'-x+1/2, y+1/2, -z+1/4'
'-x, -y, z+1/2'
'y, x, -z'
'-y, -x, -z+1/2'

loop_
_atom_site_type_symbol
_atom_site_label
_atom_site_fract_x
_atom_site_fract_y
_atom_site_fract_z
_atom_site_U_iso_or_equiv
_atom_site_adp_type
_atom_site_calc_flag
_atom_site_occupancy
_atom_site_disorder_assembly
_atom_site_disorder_group
C C1 0.2882(4) 0.4278(4) 0.6429(3) 0.0615(13) Uani d 1 . .
H H1 0.237967 0.400278 0.666771 0.074 Uiso calc 1 . .
C C2 0.3215(4) 0.5005(4) 0.6832(4) 0.0760(18) Uani d 1 . .
H H2 0.294934 0.521584 0.735125 0.091 Uiso calc 1 . .
C C3 0.3917(5) 0.5426(4) 0.6499(4) 0.0828(19) Uani d 1 . .
H H3 0.412522 0.594417 0.676826 0.099 Uiso calc 1 . .
C C4 0.4345(4) 0.5090(4) 0.5742(4) 0.0615(13) Uani d 1 . .
C C5 0.3979(3) 0.4353(3) 0.5381(3) 0.0463(10) Uani d 1 . .
C C6 0.5100(4) 0.5455(4) 0.5356(4) 0.0723(16) Uani d 1 . .
H H6 0.535851 0.595990 0.560765 0.087 Uiso calc 1 . .
C C7 0.3015(3) 0.1129(3) 0.4108(3) 0.0539(12) Uani d 1 . .
C C8 0.2786(4) 0.0607(4) 0.3381(3) 0.0678(14) Uani d 1 . .
H H8 0.238849 0.082913 0.295931 0.081 Uiso calc 1 . .
C C9 0.3130(5) -0.0217(4) 0.3273(4) 0.0815(19) Uani d 1 . .
H H9 0.295857 -0.055716 0.278301 0.098 Uiso calc 1 . .
C C10 0.3710(5) -0.0552(4) 0.3853(5) 0.0852(19) Uani d 1 . .
H H10 0.393287 -0.112595 0.377536 0.102 Uiso calc 1 . .
C C11 0.3975(4) -0.0054(4) 0.4556(5) 0.0759(17) Uani d 1 . .
H H11 0.439237 -0.028411 0.495301 0.091 Uiso calc 1 . .
C C12 0.3633(4) 0.0795(3) 0.4695(3) 0.0592(12) Uani d 1 . .
C C13 0.3904(3) 0.1261(4) 0.5476(3) 0.0553(12) Uani d 1 . .
C C14 0.4704(4) 0.1478(5) 0.6678(4) 0.0838(19) Uani d 1 . .
H H14A 0.529714 0.171713 0.658200 0.101 Uiso calc 1 . .
H H14B 0.468526 0.119533 0.725909 0.101 Uiso calc 1 . .
C C15 0.4011(3) 0.2208(4) 0.6615(3) 0.0618(13) Uani d 1 . .
H H15 0.430056 0.279348 0.662139 0.074 Uiso calc 1 . .
C C16 0.3308(4) 0.2163(4) 0.7321(3) 0.0730(15) Uani d 1 . .
H H16 0.285475 0.260943 0.717068 0.088 Uiso calc 1 . .
C C17 0.2847(5) 0.1280(5) 0.7371(4) 0.102(2) Uani d 1 . .
H H17A 0.240548 0.129560 0.783417 0.152 Uiso calc 1 . .
H H17B 0.256291 0.115575 0.681064 0.152 Uiso calc 1 . .
H H17C 0.327529 0.082258 0.749904 0.152 Uiso calc 1 . .
C C18 0.3698(6) 0.2424(7) 0.8209(4) 0.122(3) Uani d 1 . .
H H18A 0.398851 0.299210 0.815570 0.183 Uiso calc 1 . .
H H18B 0.323026 0.246367 0.864392 0.183 Uiso calc 1 . .
H H18C 0.412379 0.198299 0.839249 0.183 Uiso calc 1 . .
N N1 0.3248(2) 0.3946(3) 0.5709(2) 0.0483(9) Uani d 1 . .
N N2 0.3638(3) 0.2026(3) 0.5728(2) 0.0523(9) Uani d 1 . .
O O1 0.2614(2) 0.1896(2) 0.4175(2) 0.0570(9) Uani d 1 . .
O O2 0.4479(3) 0.0854(3) 0.5994(3) 0.0767(11) Uani d 1 . .
F F1A 0.6349(16) 0.2780(8) 0.7374(14) 0.203(8) Uani d 0.5 A 1
F F1B 0.6026(17) 0.3041(13) 0.8114(17) 0.250(11) Uani d 0.5 A 2
F F2 0.5257(5) 0.3866(6) 0.7660(8) 0.247(5) Uani d 1 . .
F F3 0.6459(7) 0.4151(7) 0.8395(6) 0.241(4) Uani d 1 . .
P P1 0.6246(2) 0.3754(2) 0.750000 0.1405(16) Uani d 1 . .
Ru Ru1 0.28566(2) 0.28566(2) 0.500000 0.04461(15) Uani d 1 . .

loop_
_atom_site_aniso_label
_atom_site_aniso_U_11
_atom_site_aniso_U_22
_atom_site_aniso_U_33
_atom_site_aniso_U_12
_atom_site_aniso_U_13
_atom_site_aniso_U_23
C1 0.049(3) 0.084(4) 0.051(2) 0.001(3) 0.006(2) -0.025(2)
C2 0.064(3) 0.093(4) 0.072(3) 0.001(3) 0.007(3) -0.046(3)
C3 0.096(5) 0.072(4) 0.080(4) 0.000(3) -0.015(4) -0.036(3)
C4 0.060(3) 0.062(3) 0.063(3) -0.004(2) -0.009(3) -0.013(3)
C5 0.046(2) 0.048(2) 0.046(2) 0.0082(19) -0.0020(19) -0.0070(19)
C6 0.067(4) 0.060(3) 0.090(4) -0.017(3) -0.005(3) -0.006(3)
C7 0.063(3) 0.050(3) 0.049(2) -0.013(2) 0.009(2) -0.0008(19)
C8 0.076(4) 0.068(3) 0.060(3) -0.015(3) 0.009(3) -0.015(3)
C9 0.098(5) 0.065(4) 0.081(4) -0.015(3) 0.020(4) -0.025(3)
C10 0.091(5) 0.059(4) 0.106(5) -0.001(3) 0.021(4) -0.018(4)
C11 0.069(4) 0.060(3) 0.099(4) 0.001(3) 0.020(3) -0.003(3)
C12 0.063(3) 0.056(3) 0.060(3) -0.006(2) 0.013(2) 0.005(2)
C13 0.055(3) 0.057(3) 0.054(3) -0.001(2) 0.004(2) 0.004(2)
C14 0.078(4) 0.108(5) 0.066(3) 0.011(4) -0.018(3) 0.017(4)
C15 0.063(3) 0.073(3) 0.049(2) -0.003(3) -0.012(2) 0.005(3)
C16 0.076(3) 0.098(4) 0.044(3) -0.001(4) -0.003(2) 0.001(3)
C17 0.110(5) 0.124(6) 0.071(4) -0.029(5) 0.013(4) 0.019(4)
C18 0.125(6) 0.195(10) 0.047(3) -0.025(6) -0.005(4) -0.020(4)
N1 0.042(2) 0.061(2) 0.0424(18) 0.0039(17) -0.0001(16) -0.0117(17)
N2 0.054(2) 0.064(3) 0.0390(16) -0.0075(19) -0.0008(16) 0.0044(19)
O1 0.071(2) 0.0503(19) 0.0500(17) -0.0074(16) -0.0063(16) -0.0046(14)
O2 0.082(3) 0.072(3) 0.075(3) 0.009(2) -0.015(2) 0.012(2)
F1A 0.29(2) 0.091(7) 0.225(17) 0.020(10) -0.067(18) -0.003(11)
F1B 0.24(2) 0.145(16) 0.36(3) -0.025(16) 0.01(2) 0.080(16)
F2 0.149(6) 0.235(9) 0.357(14) -0.025(6) -0.022(8) -0.047(11)
F3 0.268(10) 0.262(11) 0.194(8) -0.019(9) -0.078(8) -0.046(8)
P1 0.1223(17) 0.1223(17) 0.177(4) -0.025(2) -0.051(2) -0.051(2)
Ru1 0.04954(19) 0.04954(19) 0.0347(2) -0.0046(2) 0.00213(16) -0.00213(16)

loop_
_atom_type_symbol
_atom_type_description
_atom_type_scat_dispersion_real
_atom_type_scat_dispersion_imag
_atom_type_scat_source
C C 0.0033 0.0016 'International Tables Vol C Tables 4.2.6.8 and 6.1.1.4'
H H 0.0000 0.0000 'International Tables Vol C Tables 4.2.6.8 and 6.1.1.4'
N N 0.0061 0.0033 'International Tables Vol C Tables 4.2.6.8 and 6.1.1.4'
O O 0.0106 0.0060 'International Tables Vol C Tables 4.2.6.8 and 6.1.1.4'
F F 0.0171 0.0103 'International Tables Vol C Tables 4.2.6.8 and 6.1.1.4'
P P 0.1023 0.0942 'International Tables Vol C Tables 4.2.6.8 and 6.1.1.4'
Ru Ru -1.2594 0.8363 'International Tables Vol C Tables 4.2.6.8 and 6.1.1.4'

loop_
_geom_angle_atom_site_label_1
_geom_angle_atom_site_label_2
_geom_angle_atom_site_label_3
_geom_angle_site_symmetry_1
_geom_angle_site_symmetry_3
_geom_angle
_geom_angle_publ_flag
N1 C1 C2 . . 121.6(5) ?
N1 C1 H1 . . 119.2 ?
C2 C1 H1 . . 119.2 ?
C3 C2 C1 . . 120.8(5) ?
C3 C2 H2 . . 119.6 ?
C1 C2 H2 . . 119.6 ?
C2 C3 C4 . . 120.0(5) ?
C2 C3 H3 . . 120.0 ?
C4 C3 H3 . . 120.0 ?
C5 C4 C6 . . 119.3(5) ?
C5 C4 C3 . . 115.8(5) ?
C6 C4 C3 . . 124.9(5) ?
C4 C5 N1 . . 123.8(4) ?
C4 C5 C5 . 7_556 119.8(3) ?
N1 C5 C5 . 7_556 116.4(2) ?
C6 C6 C4 7_556 . 120.9(3) ?
C6 C6 H6 7_556 . 119.5 ?
C4 C6 H6 . . 119.5 ?
O1 C7 C12 . . 125.7(4) ?
O1 C7 C8 . . 116.5(5) ?
C12 C7 C8 . . 117.8(5) ?
C9 C8 C7 . . 121.1(6) ?
C9 C8 H8 . . 119.4 ?
C7 C8 H8 . . 119.4 ?
C10 C9 C8 . . 121.2(6) ?
C10 C9 H9 . . 119.4 ?
C8 C9 H9 . . 119.4 ?
C9 C10 C11 . . 119.6(6) ?
C9 C10 H10 . . 120.2 ?
C11 C10 H10 . . 120.2 ?
C10 C11 C12 . . 121.0(7) ?
C10 C11 H11 . . 119.5 ?
C12 C11 H11 . . 119.5 ?
C7 C12 C11 . . 119.1(5) ?
C7 C12 C13 . . 122.9(5) ?
C11 C12 C13 . . 117.9(5) ?
N2 C13 O2 . . 116.7(4) ?
N2 C13 C12 . . 126.7(5) ?
O2 C13 C12 . . 116.6(5) ?
O2 C14 C15 . . 105.4(4) ?
O2 C14 H14A . . 110.7 ?
C15 C14 H14A . . 110.7 ?
O2 C14 H14B . . 110.7 ?
C15 C14 H14B . . 110.7 ?
H14A C14 H14B . . 108.8 ?
N2 C15 C16 . . 111.3(4) ?
N2 C15 C14 . . 100.6(4) ?
C16 C15 C14 . . 114.1(5) ?
N2 C15 H15 . . 110.2 ?
C16 C15 H15 . . 110.2 ?
C14 C15 H15 . . 110.2 ?
C17 C16 C15 . . 113.6(5) ?
C17 C16 C18 . . 111.4(5) ?
C15 C16 C18 . . 109.9(5) ?
C17 C16 H16 . . 107.2 ?
C15 C16 H16 . . 107.2 ?
C18 C16 H16 . . 107.2 ?
C16 C17 H17A . . 109.5 ?
C16 C17 H17B . . 109.5 ?
H17A C17 H17B . . 109.5 ?
C16 C17 H17C . . 109.5 ?
H17A C17 H17C . . 109.5 ?
H17B C17 H17C . . 109.5 ?
C16 C18 H18A . . 109.5 ?
C16 C18 H18B . . 109.5 ?
H18A C18 H18B . . 109.5 ?
C16 C18 H18C . . 109.5 ?
H18A C18 H18C . . 109.5 ?
H18B C18 H18C . . 109.5 ?
C1 N1 C5 . . 118.0(4) ?
C1 N1 Ru1 . . 127.9(4) ?
C5 N1 Ru1 . . 114.1(3) ?
C13 N2 C15 . . 108.5(4) ?
C13 N2 Ru1 . . 125.1(3) ?
C15 N2 Ru1 . . 126.4(4) ?
C7 O1 Ru1 . . 128.4(3) ?
C13 O2 C14 . . 106.1(4) ?
F1B P1 F1B . 8_666 138(2) ?
F1B P1 F1A . 8_666 93.8(14) ?
F1B P1 F1A 8_666 8_666 51.5(10) ?
F1A P1 F1A . 8_666 79.1(18) ?
F1B P1 F3 . . 76.9(11) ?
F1B P1 F3 8_666 . 108.7(11) ?
F1A P1 F3 . . 118.9(9) ?
F1A P1 F3 8_666 . 73.6(8) ?
F1B P1 F3 . 8_666 108.7(11) ?
F1B P1 F3 8_666 8_666 76.9(11) ?
F1A P1 F3 . 8_666 73.6(8) ?
F1A P1 F3 8_666 8_666 118.9(9) ?
F3 P1 F3 . 8_666 165.1(9) ?
F1B P1 F2 . . 75.9(10) ?
F1B P1 F2 8_666 . 143.1(12) ?
F1A P1 F2 . . 103.4(10) ?
F1A P1 F2 8_666 . 163.5(9) ?
F3 P1 F2 . . 91.3(7) ?
F3 P1 F2 8_666 . 77.1(5) ?
F1B P1 F2 . 8_666 143.1(12) ?
F1B P1 F2 8_666 8_666 75.9(10) ?
F1A P1 F2 . 8_666 163.5(9) ?
F1A P1 F2 8_666 8_666 103.4(10) ?
F3 P1 F2 . 8_666 77.1(5) ?
F3 P1 F2 8_666 8_666 91.3(7) ?
F2 P1 F2 . 8_666 78.9(8) ?
O1 Ru1 O1 . 7_556 97.4(2) ?
O1 Ru1 N2 . . 89.76(15) ?
O1 Ru1 N2 7_556 . 88.30(15) ?
O1 Ru1 N2 . 7_556 88.30(15) ?
O1 Ru1 N2 7_556 7_556 89.77(15) ?
N2 Ru1 N2 . 7_556 177.1(2) ?
O1 Ru1 N1 . . 170.53(15) ?
O1 Ru1 N1 7_556 . 91.80(15) ?
N2 Ru1 N1 . . 92.57(16) ?
N2 Ru1 N1 7_556 . 89.70(15) ?
O1 Ru1 N1 . 7_556 91.80(15) ?
O1 Ru1 N1 7_556 7_556 170.53(15) ?
N2 Ru1 N1 . 7_556 89.70(15) ?
N2 Ru1 N1 7_556 7_556 92.56(16) ?
N1 Ru1 N1 . 7_556 79.0(2) ?

loop_
_geom_bond_atom_site_label_1
_geom_bond_atom_site_label_2
_geom_bond_site_symmetry_2
_geom_bond_distance
_geom_bond_publ_flag
C1 N1 . 1.337(5) ?
C1 C2 . 1.370(8) ?
C1 H1 . 0.9500 ?
C2 C3 . 1.353(9) ?
C2 H2 . 0.9500 ?
C3 C4 . 1.426(8) ?
C3 H3 . 0.9500 ?
C4 C5 . 1.375(7) ?
C4 C6 . 1.414(8) ?
C5 N1 . 1.376(6) ?
C5 C5 7_556 1.421(8) ?
C6 C6 7_556 1.335(12) ?
C6 H6 . 0.9500 ?
C7 O1 . 1.329(6) ?
C7 C12 . 1.402(7) ?
C7 C8 . 1.414(7) ?
C8 C9 . 1.377(9) ?
C8 H8 . 0.9500 ?
C9 C10 . 1.356(10) ?
C9 H9 . 0.9500 ?
C10 C11 . 1.380(9) ?
C10 H10 . 0.9500 ?
C11 C12 . 1.418(8) ?
C11 H11 . 0.9500 ?
C12 C13 . 1.453(7) ?
C13 N2 . 1.299(7) ?
C13 O2 . 1.338(6) ?
C14 O2 . 1.458(7) ?
C14 C15 . 1.544(8) ?
C14 H14A . 0.9900 ?
C14 H14B . 0.9900 ?
C15 N2 . 1.499(6) ?
C15 C16 . 1.528(7) ?
C15 H15 . 1.0000 ?
C16 C17 . 1.527(10) ?
C16 C18 . 1.538(8) ?
C16 H16 . 1.0000 ?
C17 H17A . 0.9800 ?
C17 H17B . 0.9800 ?
C17 H17C . 0.9800 ?
C18 H18A . 0.9800 ?
C18 H18B . 0.9800 ?
C18 H18C . 0.9800 ?
N1 Ru1 . 2.079(4) ?
N2 Ru1 . 2.072(4) ?
O1 Ru1 . 1.974(3) ?
F1A P1 . 1.512(12) ?
F1B P1 . 1.479(14) ?
F2 P1 . 1.544(8) ?
F3 P1 . 1.535(8) ?

loop_
_geom_hbond_atom_site_label_D
_geom_hbond_atom_site_label_H
_geom_hbond_atom_site_label_A
_geom_hbond_site_symmetry_A
_geom_hbond_distance_DH
_geom_hbond_distance_HA
_geom_hbond_distance_DA
_geom_hbond_angle_DHA
_geom_hbond_publ_flag
C1 H1 O1 7_556 0.95 2.59 3.102(6) 113.8 yes
C16 H16 O1 7_556 1.00 2.53 3.224(6) 126.3 yes
C17 H17A F3 4_456 0.98 2.52 3.464(11) 161.6 yes
C18 H18A F2 . 0.98 2.48 3.357(12) 149.4 yes

loop_
_geom_torsion_atom_site_label_1
_geom_torsion_atom_site_label_2
_geom_torsion_atom_site_label_3
_geom_torsion_atom_site_label_4
_geom_torsion_site_symmetry_1
_geom_torsion_site_symmetry_2
_geom_torsion_site_symmetry_3
_geom_torsion_site_symmetry_4
_geom_torsion
_geom_torsion_publ_flag
N1 C1 C2 C3 . . . . 1.6(10) ?
C1 C2 C3 C4 . . . . -2.9(11) ?
C2 C3 C4 C5 . . . . 2.0(9) ?
C2 C3 C4 C6 . . . . -177.6(7) ?
C6 C4 C5 N1 . . . . 179.7(5) ?
C3 C4 C5 N1 . . . . 0.1(8) ?
C6 C4 C5 C5 . . . 7_556 -1.3(9) ?
C3 C4 C5 C5 . . . 7_556 179.1(6) ?
C5 C4 C6 C6 . . . 7_556 0.8(11) ?
C3 C4 C6 C6 . . . 7_556 -179.6(7) ?
O1 C7 C8 C9 . . . . -176.8(5) ?
C12 C7 C8 C9 . . . . 2.8(8) ?
C7 C8 C9 C10 . . . . -1.0(10) ?
C8 C9 C10 C11 . . . . -1.2(10) ?
C9 C10 C11 C12 . . . . 1.6(10) ?
O1 C7 C12 C11 . . . . 177.1(5) ?
C8 C7 C12 C11 . . . . -2.4(7) ?
O1 C7 C12 C13 . . . . 1.0(8) ?
C8 C7 C12 C13 . . . . -178.5(5) ?
C10 C11 C12 C7 . . . . 0.3(8) ?
C10 C11 C12 C13 . . . . 176.5(5) ?
C7 C12 C13 N2 . . . . -1.2(8) ?
C11 C12 C13 N2 . . . . -177.3(5) ?
C7 C12 C13 O2 . . . . 177.9(5) ?
C11 C12 C13 O2 . . . . 1.7(7) ?
O2 C14 C15 N2 . . . . -15.9(6) ?
O2 C14 C15 C16 . . . . 103.4(5) ?
N2 C15 C16 C17 . . . . 58.9(7) ?
C14 C15 C16 C17 . . . . -54.2(7) ?
N2 C15 C16 C18 . . . . -175.5(6) ?
C14 C15 C16 C18 . . . . 71.4(8) ?
C2 C1 N1 C5 . . . . 0.5(8) ?
C2 C1 N1 Ru1 . . . . 179.8(5) ?
C4 C5 N1 C1 . . . . -1.3(7) ?
C5 C5 N1 C1 7_556 . . . 179.6(5) ?
C4 C5 N1 Ru1 . . . . 179.2(4) ?
C5 C5 N1 Ru1 7_556 . . . 0.2(6) ?
O2 C13 N2 C15 . . . . -5.2(6) ?
C12 C13 N2 C15 . . . . 173.8(5) ?
O2 C13 N2 Ru1 . . . . 173.3(3) ?
C12 C13 N2 Ru1 . . . . -7.7(7) ?
C16 C15 N2 C13 . . . . -108.2(5) ?
C14 C15 N2 C13 . . . . 13.0(6) ?
C16 C15 N2 Ru1 . . . . 73.3(6) ?
C14 C15 N2 Ru1 . . . . -165.4(4) ?
C12 C7 O1 Ru1 . . . . 8.7(7) ?
C8 C7 O1 Ru1 . . . . -171.7(3) ?
N2 C13 O2 C14 . . . . -5.9(6) ?
C12 C13 O2 C14 . . . . 175.0(5) ?
C15 C14 O2 C13 . . . . 13.9(6) ?
